data_4089213
loop_
_publ_author_name
'Eedugurala, Naresh'
'Wang, Zhuoran'
'Yan, KaKing'
'Boteju, Kasuni C.'
'Chaudhary, Umesh'
'Kobayashi, Takeshi'
'Ellern, Arkady'
'Slowing, Igor I.'
'Pruski, Marek'
'Sadow, Aaron D.'

_publ_section_title
;
 \b-SiH-Containing Tris(silazido) Rare-Earth Complexes as Homogeneous and
 Grafted Single-Site Catalyst Precursors for Hydroamination
;
_journal_issue 6
_journal_name_full Organometallics
_journal_page_first 1142
_journal_paper_doi 10.1021/acs.organomet.6b00956
_journal_volume 36
_journal_year 2017
_chemical_formula_sum 'C22 H56 N3 O Si3 Y'
_chemical_formula_weight 551.87
_space_group_crystal_system monoclinic
_space_group_IT_number 14
_space_group_name_Hall '-P 2ybc'
_space_group_name_H-M_alt 'P 1 21/c 1'
_atom_sites_solution_hydrogens geom
_atom_sites_solution_primary direct
_atom_sites_solution_secondary difmap
_cell_angle_alpha 90
_cell_angle_beta 106.2300(10)
_cell_angle_gamma 90
_cell_formula_units_Z 8
_cell_length_a 18.9236(15)
_cell_length_b 15.5196(12)
_cell_length_c 23.0306(18)
_cell_measurement_reflns_used 9897
_cell_measurement_temperature 173.(2)
_cell_measurement_theta_max 25.7066
_cell_measurement_theta_min 2.2617
_cell_volume 6494.2(9)
_computing_cell_refinement 'SAINT V7.66A (Bruker AXS, 2013)'
_computing_data_collection 'APEX2 Suite (Bruker AXS, 2013)'
_computing_data_reduction 'SAINT V7.66A (Bruker AXS, 2013)'
_computing_molecular_graphics 'XSHELL (Bruker AXS, 2007)'
_computing_publication_material 'APEX2 Suite (Bruker AXS, 2013)'
_computing_structure_refinement 'SHELXL-2013 (Sheldrick, 2013)'
_computing_structure_solution 'SHELXS-2013 (Sheldrick, 2013)'
_diffrn_ambient_temperature 173.(2)
_diffrn_detector_area_resol_mean 8.3333
_diffrn_measured_fraction_theta_full 0.994
_diffrn_measured_fraction_theta_max 0.994
_diffrn_measurement_device_type 'Bruker APEX-II CCD'
_diffrn_measurement_method ' full spere \w scans'
_diffrn_radiation_monochromator graphite
_diffrn_radiation_type 'MoK\a '
_diffrn_radiation_wavelength 0.71073
_diffrn_reflns_av_R_equivalents 0.0701
_diffrn_reflns_av_unetI/netI 0.0695
_diffrn_reflns_limit_h_max 25
_diffrn_reflns_limit_h_min -25
_diffrn_reflns_limit_k_max 21
_diffrn_reflns_limit_k_min -20
_diffrn_reflns_limit_l_max 31
_diffrn_reflns_limit_l_min -31
_diffrn_reflns_number 68873
_diffrn_reflns_theta_full 28.84
_diffrn_reflns_theta_max 28.84
_diffrn_reflns_theta_min 1.12
_diffrn_source 'X-ray tuve'
_diffrn_source_type 'Sealed tube'
_exptl_absorpt_coefficient_mu 1.923
_exptl_absorpt_correction_T_max 0.80
_exptl_absorpt_correction_T_min 0.63
_exptl_absorpt_correction_type multi-scan
_exptl_absorpt_process_details 'SADABS (Bruker, 2013)'
_exptl_crystal_colour colourless
_exptl_crystal_density_diffrn 1.129
_exptl_crystal_density_method 'not measured'
_exptl_crystal_description block
_exptl_crystal_F_000 2384
_exptl_crystal_size_max 0.220
_exptl_crystal_size_mid 0.180
_exptl_crystal_size_min 0.120
_refine_diff_density_max 0.919
_refine_diff_density_min -0.895
_refine_ls_extinction_method none
_refine_ls_goodness_of_fit_ref 1.046
_refine_ls_hydrogen_treatment mixed
_refine_ls_matrix_type full
_refine_ls_number_parameters 590
_refine_ls_number_reflns 16914
_refine_ls_number_restraints 190
_refine_ls_restrained_S_all 1.085
_refine_ls_R_factor_all 0.0963
_refine_ls_R_factor_gt 0.0481
_refine_ls_shift/su_max 0.015
_refine_ls_shift/su_mean 0.000
_refine_ls_structure_factor_coef Fsqd
_refine_ls_weighting_details 'w=1/[\s^2^(Fo^2^)+(0.0410P)^2^+5.0074P] where P=(Fo^2^+2Fc^2^)/3'
_refine_ls_weighting_scheme calc
_refine_ls_wR_factor_gt 0.0925
_refine_ls_wR_factor_ref 0.1100
_reflns_number_gt 11262
_reflns_number_total 16914
_reflns_threshold_expression 'I > 2\s(I)'
_cod_data_source_file om6b00956_si_002.cif
_cod_data_source_block 2THF_YNSiHTHF
_cod_database_code 4089213

loop_
_space_group_symop_operation_xyz
'x, y, z'
'-x, y+1/2, -z+1/2'
'-x, -y, -z'
'x, -y-1/2, z-1/2'

loop_
_atom_site_type_symbol
_atom_site_label
_atom_site_fract_x
_atom_site_fract_y
_atom_site_fract_z
_atom_site_U_iso_or_equiv
_atom_site_adp_type
_atom_site_calc_flag
_atom_site_refinement_flags_adp
_atom_site_refinement_flags_posn
_atom_site_occupancy
Y Y1 0.60293(2) 0.73642(2) 0.47788(2) 0.02116(7) Uani d . . 1
Y Y2 0.87971(2) 0.32677(2) 0.81414(2) 0.02225(7) Uani d . . 1
Si Si1 0.60435(5) 0.79077(6) 0.61112(4) 0.02772(18) Uani d . . 1
H H1S 0.5727(16) 0.8436(19) 0.5596(13) 0.033 Uiso d U . 1
Si Si2 0.71986(5) 0.63900(6) 0.43358(4) 0.0313(2) Uani d . . 1
H H2S 0.7318(16) 0.701(2) 0.4815(14) 0.038 Uiso d U . 1
Si Si3 0.56182(5) 0.87828(6) 0.37960(4) 0.0347(2) Uani d . . 1
H H3S 0.5224(17) 0.798(2) 0.3804(14) 0.042 Uiso d U . 1
Si Si4 0.79588(5) 0.16480(6) 0.75855(4) 0.0325(2) Uani d . . 1
H H4S 0.8745(17) 0.185(2) 0.7682(14) 0.039 Uiso d U . 1
Si Si5 0.88381(5) 0.30046(6) 0.94809(4) 0.0341(2) Uani d . . 1
H H5S 0.8340(17) 0.350(2) 0.9056(14) 0.041 Uiso d U . 1
Si Si6 1.01784(5) 0.40539(7) 0.78388(5) 0.0465(3) Uani d . . 1
H H6S 1.0088(16) 0.3930(19) 0.8417(13) 0.033(8) Uiso d . . 1
C C1 0.67491(16) 0.6322(2) 0.61188(13) 0.0297(6) Uani d U . 1
C C2 0.65573(19) 0.6170(2) 0.67178(14) 0.0409(8) Uani d U . 1
H H2A 0.6715 0.6667 0.6984 0.061 Uiso calc U R 1
H H2B 0.6811 0.5651 0.6915 0.061 Uiso calc U R 1
H H2C 0.6024 0.6093 0.6636 0.061 Uiso calc U R 1
C C3 0.75807(17) 0.6467(2) 0.62552(16) 0.0419(8) Uani d U . 1
H H3A 0.7708 0.6562 0.5876 0.063 Uiso calc U R 1
H H3B 0.7843 0.5958 0.646 0.063 Uiso calc U R 1
H H3C 0.7723 0.6972 0.6517 0.063 Uiso calc U R 1
C C4 0.65319(19) 0.5503(2) 0.57382(15) 0.0389(8) Uani d U . 1
H H4A 0.6004 0.5398 0.5665 0.058 Uiso calc U R 1
H H4B 0.6809 0.5012 0.5955 0.058 Uiso calc U R 1
H H4C 0.6644 0.5576 0.5351 0.058 Uiso calc U R 1
C C5 0.6745(2) 0.8591(2) 0.66592(16) 0.0462(9) Uani d . . 1
H H5A 0.6941 0.8273 0.7038 0.069 Uiso calc U R 1
H H5B 0.6512 0.9124 0.6741 0.069 Uiso calc U R 1
H H5C 0.7147 0.8732 0.6484 0.069 Uiso calc U R 1
C C6 0.52875(19) 0.7731(2) 0.64824(15) 0.0407(8) Uani d . . 1
H H6A 0.493 0.732 0.6243 0.061 Uiso calc U R 1
H H6B 0.5041 0.828 0.6507 0.061 Uiso calc U R 1
H H6C 0.5497 0.7501 0.6891 0.061 Uiso calc U R 1
C C7 0.58028(17) 0.5799(2) 0.36727(14) 0.0307(7) Uani d U . 1
C C8 0.5048(2) 0.5704(3) 0.37652(18) 0.0559(10) Uani d U . 1
H H8A 0.5092 0.5432 0.4158 0.084 Uiso calc U R 1
H H8B 0.474 0.5345 0.3443 0.084 Uiso calc U R 1
H H8C 0.4822 0.6274 0.3755 0.084 Uiso calc U R 1
C C9 0.5707(2) 0.6226(3) 0.30568(16) 0.0611(11) Uani d U . 1
H H9A 0.552 0.6813 0.3066 0.092 Uiso calc U R 1
H H9B 0.5357 0.5892 0.2744 0.092 Uiso calc U R 1
H H9C 0.6183 0.6246 0.2966 0.092 Uiso calc U R 1
C C10 0.6117(2) 0.4903(2) 0.3662(2) 0.0655(12) Uani d U . 1
H H10A 0.6589 0.4942 0.3566 0.098 Uiso calc U R 1
H H10B 0.5773 0.4555 0.3354 0.098 Uiso calc U R 1
H H10C 0.6193 0.4633 0.4059 0.098 Uiso calc U R 1
C C11 0.7626(2) 0.6843(3) 0.37656(18) 0.0537(10) Uani d . . 1
H H11A 0.7573 0.6431 0.3434 0.081 Uiso calc U R 1
H H11B 0.8149 0.6953 0.3956 0.081 Uiso calc U R 1
H H11C 0.738 0.7384 0.3606 0.081 Uiso calc U R 1
C C12 0.77785(19) 0.5438(2) 0.46705(18) 0.0488(9) Uani d . . 1
H H12A 0.757 0.5157 0.4966 0.073 Uiso calc U R 1
H H12B 0.8281 0.563 0.4872 0.073 Uiso calc U R 1
H H12C 0.7789 0.5029 0.4349 0.073 Uiso calc U R 1
C C13 0.6822(2) 0.9343(2) 0.47374(17) 0.0437(8) Uani d U . 1
C C14 0.6495(3) 0.9977(3) 0.5102(2) 0.0680(12) Uani d U . 1
H H14A 0.6067 1.0265 0.4832 0.102 Uiso calc U R 1
H H14B 0.6866 1.0409 0.5291 0.102 Uiso calc U R 1
H H14C 0.6342 0.9664 0.5416 0.102 Uiso calc U R 1
C C15 0.7065(3) 0.9859(3) 0.4263(2) 0.0748(13) Uani d U . 1
H H15A 0.7262 0.9466 0.4014 0.112 Uiso calc U R 1
H H15B 0.7447 1.0271 0.4465 0.112 Uiso calc U R 1
H H15C 0.6642 1.0171 0.4006 0.112 Uiso calc U R 1
C C16 0.7491(2) 0.8924(3) 0.5165(2) 0.0685(12) Uani d U . 1
H H16A 0.7335 0.8565 0.5457 0.103 Uiso calc U R 1
H H16B 0.7828 0.9371 0.5381 0.103 Uiso calc U R 1
H H16C 0.7741 0.8564 0.4934 0.103 Uiso calc U R 1
C C17 0.5881(2) 0.8781(3) 0.30689(16) 0.0559(11) Uani d . . 1
H H17A 0.6088 0.9343 0.3012 0.084 Uiso calc U R 1
H H17B 0.5444 0.8668 0.2731 0.084 Uiso calc U R 1
H H17C 0.6249 0.8331 0.3084 0.084 Uiso calc U R 1
C C18 0.4919(2) 0.9662(2) 0.3717(2) 0.0640(12) Uani d . . 1
H H18A 0.4751 0.9685 0.4083 0.096 Uiso calc U R 1
H H18B 0.4499 0.9546 0.3365 0.096 Uiso calc U R 1
H H18C 0.5142 1.0215 0.3662 0.096 Uiso calc U R 1
C C19 0.42251(18) 0.7929(2) 0.45902(19) 0.0472(9) Uani d U . 1
H H19A 0.4082 0.8039 0.4149 0.057 Uiso calc U R 1
H H19B 0.4428 0.8465 0.4805 0.057 Uiso calc U R 1
C C20 0.3591(2) 0.7627(3) 0.4783(3) 0.0853(12) Uani d U . 1
H H20A 0.3538 0.7985 0.5125 0.102 Uiso calc U R 1
H H20B 0.3137 0.769 0.4446 0.102 Uiso calc U R 1
C C21 0.3679(2) 0.6776(3) 0.4960(3) 0.0752(11) Uani d U . 1
H H21A 0.3337 0.6408 0.4656 0.09 Uiso calc U R 1
H H21B 0.357 0.6701 0.5353 0.09 Uiso calc U R 1
C C22 0.44604(17) 0.6524(2) 0.50156(17) 0.0387(8) Uani d U . 1
H H22A 0.4739 0.6447 0.5445 0.046 Uiso calc U R 1
H H22B 0.4479 0.5979 0.4797 0.046 Uiso calc U R 1
C C23 0.69253(17) 0.2849(2) 0.77557(17) 0.0425(8) Uani d U . 1
C C24 0.6758(2) 0.2542(3) 0.8349(2) 0.0808(14) Uani d U . 1
H H24A 0.6822 0.1916 0.8388 0.121 Uiso calc U R 1
H H24B 0.6251 0.2692 0.8334 0.121 Uiso calc U R 1
H H24C 0.7097 0.2825 0.8697 0.121 Uiso calc U R 1
C C25 0.6369(2) 0.2431(3) 0.7239(2) 0.0881(17) Uani d U . 1
H H25A 0.644 0.2633 0.6856 0.132 Uiso calc U R 1
H H25B 0.5872 0.2582 0.7256 0.132 Uiso calc U R 1
H H25C 0.643 0.1804 0.7267 0.132 Uiso calc U R 1
C C26 0.6834(2) 0.3808(3) 0.7729(2) 0.0710(13) Uani d U . 1
H H26A 0.7205 0.4071 0.8067 0.107 Uiso calc U R 1
H H26B 0.6342 0.3957 0.7757 0.107 Uiso calc U R 1
H H26C 0.6896 0.4022 0.7346 0.107 Uiso calc U R 1
C C27 0.7632(2) 0.1271(3) 0.67812(18) 0.0554(11) Uani d . . 1
H H27A 0.712 0.1075 0.6694 0.083 Uiso calc U R 1
H H27B 0.7942 0.0794 0.6719 0.083 Uiso calc U R 1
H H27C 0.7662 0.1747 0.651 0.083 Uiso calc U R 1
C C28 0.7902(2) 0.0687(2) 0.8063(2) 0.0623(12) Uani d . . 1
H H28A 0.8116 0.0831 0.849 0.093 Uiso calc U R 1
H H28B 0.8176 0.0207 0.7953 0.093 Uiso calc U R 1
H H28C 0.7386 0.0521 0.7994 0.093 Uiso calc U R 1
C C29 1.00304(19) 0.2120(3) 0.92600(18) 0.0526(9) Uani d U . 1
C C30 1.0238(2) 0.1756(3) 0.8720(2) 0.0698(12) Uani d U . 1
H H30A 0.9846 0.1373 0.8493 0.105 Uiso calc U R 1
H H30B 1.0698 0.1432 0.886 0.105 Uiso calc U R 1
H H30C 1.0303 0.2229 0.8458 0.105 Uiso calc U R 1
C C31 0.9930(3) 0.1415(4) 0.9669(3) 0.110(2) Uani d U . 1
H H31A 0.9811 0.1665 1.0022 0.165 Uiso calc U R 1
H H31B 1.0385 0.1079 0.9804 0.165 Uiso calc U R 1
H H31C 0.9527 0.1039 0.9452 0.165 Uiso calc U R 1
C C32 1.0685(2) 0.2685(4) 0.9601(2) 0.0862(15) Uani d U . 1
H H32A 1.0771 0.3135 0.9329 0.129 Uiso calc U R 1
H H32B 1.1127 0.2326 0.9739 0.129 Uiso calc U R 1
H H32C 1.0574 0.2953 0.995 0.129 Uiso calc U R 1
C C33 0.8265(2) 0.2201(3) 0.97551(17) 0.0538(10) Uani d . . 1
H H33A 0.8 0.1836 0.9417 0.081 Uiso calc U R 1
H H33B 0.791 0.2506 0.992 0.081 Uiso calc U R 1
H H33C 0.8584 0.1843 1.0071 0.081 Uiso calc U R 1
C C34 0.9270(2) 0.3734(3) 1.01333(16) 0.0570(11) Uani d . . 1
H H34A 0.9603 0.34 1.0457 0.086 Uiso calc U R 1
H H34B 0.8884 0.3996 1.0284 0.086 Uiso calc U R 1
H H34C 0.9548 0.4189 0.9999 0.086 Uiso calc U R 1
C C35 0.9139(2) 0.3551(2) 0.67636(15) 0.0454(8) Uani d U . 1
C C36 0.8299(2) 0.3627(3) 0.65225(16) 0.0541(10) Uani d U . 1
H H36A 0.8066 0.3205 0.6727 0.081 Uiso calc U R 1
H H36B 0.8147 0.3516 0.6086 0.081 Uiso calc U R 1
H H36C 0.8146 0.4209 0.6601 0.081 Uiso calc U R 1
C C37 0.9384(3) 0.2676(3) 0.65964(19) 0.0673(12) Uani d U . 1
H H37A 0.9921 0.2632 0.6746 0.101 Uiso calc U R 1
H H37B 0.9232 0.2611 0.6156 0.101 Uiso calc U R 1
H H37C 0.9158 0.2222 0.678 0.101 Uiso calc U R 1
C C38 0.9478(3) 0.4258(3) 0.64558(19) 0.0717(13) Uani d U . 1
H H38A 0.9334 0.4826 0.657 0.108 Uiso calc U R 1
H H38B 0.9301 0.4191 0.6016 0.108 Uiso calc U R 1
H H38C 1.0016 0.4207 0.6585 0.108 Uiso calc U R 1
C C39 1.0377(2) 0.5229(3) 0.7787(2) 0.0725(14) Uani d . . 1
H H39A 1.0554 0.5332 0.7432 0.109 Uiso calc U R 1
H H39B 1.0755 0.5409 0.8152 0.109 Uiso calc U R 1
H H39C 0.9926 0.5562 0.7749 0.109 Uiso calc U R 1
C C40 1.1037(2) 0.3475(4) 0.7807(3) 0.0936(18) Uani d . . 1
H H40A 1.0964 0.2852 0.7829 0.14 Uiso calc U R 1
H H40B 1.1448 0.3656 0.8148 0.14 Uiso calc U R 1
H H40C 1.1148 0.3614 0.7427 0.14 Uiso calc U R 1
C C41 0.8341(2) 0.5342(2) 0.77803(15) 0.0433(8) Uani d U . 1
H H41A 0.7855 0.5145 0.7528 0.052 Uiso calc U R 1
H H41B 0.8684 0.5375 0.7525 0.052 Uiso calc U R 1
C C42 0.8277(3) 0.6192(2) 0.80540(17) 0.0593(10) Uani d U . 1
H H42A 0.7788 0.6259 0.8125 0.071 Uiso calc U R 1
H H42B 0.8352 0.6665 0.7789 0.071 Uiso calc U R 1
C C43 0.8869(2) 0.6190(2) 0.86364(17) 0.0579(10) Uani d U . 1
H H43A 0.8727 0.6546 0.8942 0.069 Uiso calc U R 1
H H43B 0.9335 0.6416 0.858 0.069 Uiso calc U R 1
C C44 0.8953(2) 0.5262(2) 0.88281(15) 0.0435(8) Uani d U . 1
H H44A 0.9479 0.5113 0.8995 0.052 Uiso calc U R 1
H H44B 0.8697 0.515 0.9141 0.052 Uiso calc U R 1
N N1 0.63424(12) 0.70606(15) 0.57764(10) 0.0236(5) Uani d . . 1
N N2 0.62671(13) 0.63339(15) 0.41649(10) 0.0244(5) Uani d . . 1
N N3 0.62762(14) 0.86727(15) 0.44641(11) 0.0297(6) Uani d . . 1
N N4 0.76918(13) 0.26213(16) 0.77774(11) 0.0284(5) Uani d . . 1
N N5 0.93634(13) 0.26646(17) 0.90420(11) 0.0304(6) Uani d . . 1
N N6 0.93575(14) 0.36464(16) 0.74314(11) 0.0326(6) Uani d . . 1
O O1 0.47631(10) 0.72319(12) 0.47463(9) 0.0274(4) Uani d . . 1
O O2 0.86238(11) 0.47601(13) 0.82868(9) 0.0331(5) Uani d . . 1

loop_
_atom_site_aniso_label
_atom_site_aniso_U_11
_atom_site_aniso_U_22
_atom_site_aniso_U_33
_atom_site_aniso_U_12
_atom_site_aniso_U_13
_atom_site_aniso_U_23
Y1 0.02244(14) 0.02017(13) 0.02177(14) 0.00117(11) 0.00766(11) 0.00136(11)
Y2 0.02046(13) 0.02440(14) 0.02052(14) -0.00005(11) 0.00350(10) 0.00046(11)
Si1 0.0295(4) 0.0300(4) 0.0237(4) -0.0002(3) 0.0074(3) -0.0021(3)
Si2 0.0285(4) 0.0294(5) 0.0387(5) 0.0020(4) 0.0140(4) -0.0034(4)
Si3 0.0461(5) 0.0274(5) 0.0350(5) 0.0064(4) 0.0182(4) 0.0095(4)
Si4 0.0286(4) 0.0285(5) 0.0400(5) -0.0024(4) 0.0092(4) -0.0050(4)
Si5 0.0364(5) 0.0416(5) 0.0231(4) -0.0026(4) 0.0066(4) 0.0034(4)
Si6 0.0327(5) 0.0501(6) 0.0609(7) -0.0058(4) 0.0200(5) 0.0098(5)
C1 0.0279(15) 0.0314(16) 0.0276(15) 0.0054(12) 0.0043(12) 0.0069(12)
C2 0.0426(19) 0.046(2) 0.0328(17) 0.0068(16) 0.0083(15) 0.0142(15)
C3 0.0299(16) 0.051(2) 0.0407(19) 0.0076(15) 0.0023(15) 0.0097(16)
C4 0.046(2) 0.0306(17) 0.0392(18) 0.0042(15) 0.0096(16) 0.0063(14)
C5 0.046(2) 0.051(2) 0.040(2) -0.0082(18) 0.0094(17) -0.0154(17)
C6 0.045(2) 0.045(2) 0.0372(19) 0.0023(16) 0.0202(16) -0.0027(16)
C7 0.0342(16) 0.0286(15) 0.0301(15) -0.0048(13) 0.0104(13) -0.0052(13)
C8 0.045(2) 0.065(3) 0.060(2) -0.0161(19) 0.0190(19) -0.022(2)
C9 0.077(3) 0.073(3) 0.0321(19) -0.022(2) 0.0126(19) -0.0057(18)
C10 0.067(3) 0.038(2) 0.080(3) 0.0051(19) 0.001(2) -0.024(2)
C11 0.050(2) 0.056(3) 0.066(3) -0.0066(19) 0.034(2) 0.001(2)
C12 0.039(2) 0.046(2) 0.062(2) 0.0123(17) 0.0135(18) -0.0032(19)
C13 0.056(2) 0.0270(17) 0.056(2) -0.0130(15) 0.0284(17) -0.0043(15)
C14 0.093(3) 0.037(2) 0.083(3) -0.015(2) 0.039(3) -0.023(2)
C15 0.092(3) 0.067(3) 0.076(3) -0.041(2) 0.040(3) -0.001(2)
C16 0.057(2) 0.051(2) 0.086(3) -0.0192(19) 0.000(2) -0.012(2)
C17 0.085(3) 0.051(2) 0.039(2) -0.002(2) 0.030(2) 0.0112(18)
C18 0.073(3) 0.042(2) 0.081(3) 0.025(2) 0.028(2) 0.024(2)
C19 0.0321(17) 0.046(2) 0.069(2) 0.0137(15) 0.0230(17) 0.0178(18)
C20 0.048(2) 0.077(2) 0.142(3) 0.0179(19) 0.046(2) 0.047(2)
C21 0.0431(19) 0.059(2) 0.132(3) 0.0027(18) 0.039(2) 0.026(2)
C22 0.0354(17) 0.0329(17) 0.053(2) -0.0022(13) 0.0210(15) 0.0062(15)
C23 0.0184(15) 0.0496(19) 0.057(2) 0.0029(14) 0.0056(14) -0.0126(16)
C24 0.046(2) 0.111(4) 0.095(3) 0.007(2) 0.037(2) 0.012(3)
C25 0.033(2) 0.098(4) 0.113(4) 0.009(2) -0.013(2) -0.053(3)
C26 0.041(2) 0.056(2) 0.111(4) 0.0130(19) 0.015(2) -0.017(2)
C27 0.049(2) 0.052(2) 0.059(3) -0.0050(19) 0.0047(19) -0.028(2)
C28 0.070(3) 0.039(2) 0.087(3) -0.005(2) 0.038(3) 0.009(2)
C29 0.0336(18) 0.066(2) 0.053(2) 0.0169(16) 0.0031(16) 0.0210(18)
C30 0.053(2) 0.072(3) 0.082(3) 0.036(2) 0.013(2) 0.003(2)
C31 0.080(3) 0.119(4) 0.134(4) 0.048(3) 0.036(3) 0.089(4)
C32 0.041(2) 0.117(4) 0.079(3) 0.016(2) -0.019(2) -0.014(3)
C33 0.057(2) 0.065(3) 0.044(2) -0.008(2) 0.0219(19) 0.0097(19)
C34 0.076(3) 0.059(3) 0.0298(19) -0.007(2) 0.0045(19) -0.0028(18)
C35 0.078(2) 0.0354(17) 0.0321(18) 0.0003(17) 0.0301(17) -0.0010(14)
C36 0.080(2) 0.052(2) 0.0262(18) 0.002(2) 0.0072(18) -0.0022(17)
C37 0.106(3) 0.053(2) 0.054(2) 0.013(2) 0.041(2) -0.009(2)
C38 0.116(4) 0.063(3) 0.049(2) -0.014(3) 0.046(2) 0.010(2)
C39 0.058(3) 0.064(3) 0.096(4) -0.030(2) 0.023(3) 0.008(3)
C40 0.044(3) 0.115(4) 0.136(5) 0.017(3) 0.048(3) 0.034(4)
C41 0.059(2) 0.0292(16) 0.0327(17) 0.0064(15) -0.0027(16) 0.0057(14)
C42 0.084(2) 0.0362(18) 0.0448(19) 0.0146(18) -0.0033(18) -0.0001(15)
C43 0.080(2) 0.0346(17) 0.0453(19) -0.0002(17) -0.0044(18) -0.0076(15)
C44 0.058(2) 0.0342(17) 0.0296(17) 0.0042(16) -0.0016(15) -0.0069(14)
N1 0.0232(12) 0.0247(12) 0.0232(12) 0.0011(10) 0.0067(10) 0.0025(10)
N2 0.0280(13) 0.0232(13) 0.0224(12) 0.0010(10) 0.0078(10) -0.0005(10)
N3 0.0383(15) 0.0230(13) 0.0329(14) -0.0027(11) 0.0182(12) -0.0009(11)
N4 0.0204(12) 0.0331(14) 0.0301(13) -0.0001(10) 0.0040(10) -0.0021(11)
N5 0.0235(13) 0.0368(15) 0.0278(13) 0.0016(11) 0.0020(10) 0.0058(11)
N6 0.0424(16) 0.0289(14) 0.0311(14) 0.0005(12) 0.0180(12) 0.0023(11)
O1 0.0235(10) 0.0265(11) 0.0334(11) 0.0005(8) 0.0097(9) 0.0041(9)
O2 0.0418(13) 0.0255(11) 0.0261(11) 0.0037(9) -0.0001(10) -0.0015(9)

loop_
_atom_type_symbol
_atom_type_description
_atom_type_scat_dispersion_real
_atom_type_scat_dispersion_imag
_atom_type_scat_source
C C 0.0033 0.0016 'International Tables Vol C Tables 4.2.6.8 and 6.1.1.4'
H H 0.0000 0.0000 'International Tables Vol C Tables 4.2.6.8 and 6.1.1.4'
N N 0.0061 0.0033 'International Tables Vol C Tables 4.2.6.8 and 6.1.1.4'
O O 0.0106 0.0060 'International Tables Vol C Tables 4.2.6.8 and 6.1.1.4'
Si Si 0.0817 0.0704 'International Tables Vol C Tables 4.2.6.8 and 6.1.1.4'
Y Y -2.7962 3.5667 'International Tables Vol C Tables 4.2.6.8 and 6.1.1.4'

loop_
_geom_angle_atom_site_label_1
_geom_angle_atom_site_label_2
_geom_angle_atom_site_label_3
_geom_angle
N3 Y1 N1 119.85(9)
N3 Y1 N2 109.96(9)
N1 Y1 N2 116.58(8)
N3 Y1 O1 111.41(8)
N1 Y1 O1 89.41(7)
N2 Y1 O1 107.05(8)
N3 Y1 H2S 85.4(7)
N1 Y1 H2S 86.8(7)
N2 Y1 H2S 59.9(7)
O1 Y1 H2S 162.2(7)
N3 Y1 H3S 60.1(7)
N1 Y1 H3S 155.1(7)
N2 Y1 H3S 83.4(7)
O1 Y1 H3S 69.6(7)
H2S Y1 H3S 117.3(10)
N5 Y2 N4 108.05(9)
N5 Y2 N6 125.08(9)
N4 Y2 N6 114.81(9)
N5 Y2 O2 108.90(8)
N4 Y2 O2 109.59(8)
N6 Y2 O2 87.69(8)
N5 Y2 H4S 88.6(7)
N4 Y2 H4S 61.0(7)
N6 Y2 H4S 83.8(7)
O2 Y2 H4S 162.4(7)
N5 Y2 H5S 58.3(7)
N4 Y2 H5S 82.8(7)
N6 Y2 H5S 155.3(7)
O2 Y2 H5S 69.5(7)
H4S Y2 H5S 120.7(10)
N5 Y2 H6S 76.3(7)
N4 Y2 H6S 172.0(7)
N6 Y2 H6S 57.8(7)
O2 Y2 H6S 74.5(7)
H4S Y2 H6S 113.0(10)
H5S Y2 H6S 105.2(10)
N1 Si1 C6 119.04(14)
N1 Si1 C5 118.58(15)
C6 Si1 C5 105.12(16)
N1 Si1 H1S 100.5(12)
C6 Si1 H1S 105.4(12)
C5 Si1 H1S 106.7(12)
N2 Si2 C11 118.90(16)
N2 Si2 C12 120.39(15)
C11 Si2 C12 105.56(18)
N2 Si2 H2S 98.2(12)
C11 Si2 H2S 106.5(12)
C12 Si2 H2S 105.3(12)
N3 Si3 C18 118.73(17)
N3 Si3 C17 119.96(17)
C18 Si3 C17 105.72(19)
N3 Si3 H3S 98.6(12)
C18 Si3 H3S 106.1(12)
C17 Si3 H3S 105.9(12)
N4 Si4 C28 119.20(17)
N4 Si4 C27 119.79(16)
C28 Si4 C27 105.9(2)
N4 Si4 H4S 97.6(12)
C28 Si4 H4S 107.5(12)
C27 Si4 H4S 104.9(12)
N5 Si5 C33 119.15(17)
N5 Si5 C34 118.08(17)
C33 Si5 C34 107.15(18)
N5 Si5 H5S 98.6(13)
C33 Si5 H5S 105.2(13)
C34 Si5 H5S 106.8(13)
N6 Si6 C39 119.78(18)
N6 Si6 C40 118.0(2)
C39 Si6 C40 105.8(2)
N6 Si6 H6S 98.0(12)
C39 Si6 H6S 105.9(12)
C40 Si6 H6S 107.9(12)
N1 C1 C3 110.3(2)
N1 C1 C4 108.7(2)
C3 C1 C4 109.5(3)
N1 C1 C2 112.3(2)
C3 C1 C2 108.9(3)
C4 C1 C2 107.0(3)
C1 C2 H2A 109.5
C1 C2 H2B 109.5
H2A C2 H2B 109.5
C1 C2 H2C 109.5
H2A C2 H2C 109.5
H2B C2 H2C 109.5
C1 C3 H3A 109.5
C1 C3 H3B 109.5
H3A C3 H3B 109.5
C1 C3 H3C 109.5
H3A C3 H3C 109.5
H3B C3 H3C 109.5
C1 C4 H4A 109.5
C1 C4 H4B 109.5
H4A C4 H4B 109.5
C1 C4 H4C 109.5
H4A C4 H4C 109.5
H4B C4 H4C 109.5
Si1 C5 H5A 109.5
Si1 C5 H5B 109.5
H5A C5 H5B 109.5
Si1 C5 H5C 109.5
H5A C5 H5C 109.5
H5B C5 H5C 109.5
Si1 C6 H6A 109.5
Si1 C6 H6B 109.5
H6A C6 H6B 109.5
Si1 C6 H6C 109.5
H6A C6 H6C 109.5
H6B C6 H6C 109.5
N2 C7 C8 109.2(3)
N2 C7 C10 112.1(3)
C8 C7 C10 107.7(3)
N2 C7 C9 111.0(3)
C8 C7 C9 107.6(3)
C10 C7 C9 109.1(3)
C7 C8 H8A 109.5
C7 C8 H8B 109.5
H8A C8 H8B 109.5
C7 C8 H8C 109.5
H8A C8 H8C 109.5
H8B C8 H8C 109.5
C7 C9 H9A 109.5
C7 C9 H9B 109.5
H9A C9 H9B 109.5
C7 C9 H9C 109.5
H9A C9 H9C 109.5
H9B C9 H9C 109.5
C7 C10 H10A 109.5
C7 C10 H10B 109.5
H10A C10 H10B 109.5
C7 C10 H10C 109.5
H10A C10 H10C 109.5
H10B C10 H10C 109.5
Si2 C11 H11A 109.5
Si2 C11 H11B 109.5
H11A C11 H11B 109.5
Si2 C11 H11C 109.5
H11A C11 H11C 109.5
H11B C11 H11C 109.5
Si2 C12 H12A 109.5
Si2 C12 H12B 109.5
H12A C12 H12B 109.5
Si2 C12 H12C 109.5
H12A C12 H12C 109.5
H12B C12 H12C 109.5
N3 C13 C16 109.4(3)
N3 C13 C15 112.3(3)
C16 C13 C15 109.1(3)
N3 C13 C14 110.1(3)
C16 C13 C14 108.1(4)
C15 C13 C14 107.7(3)
C13 C14 H14A 109.5
C13 C14 H14B 109.5
H14A C14 H14B 109.5
C13 C14 H14C 109.5
H14A C14 H14C 109.5
H14B C14 H14C 109.5
C13 C15 H15A 109.5
C13 C15 H15B 109.5
H15A C15 H15B 109.5
C13 C15 H15C 109.5
H15A C15 H15C 109.5
H15B C15 H15C 109.5
C13 C16 H16A 109.5
C13 C16 H16B 109.5
H16A C16 H16B 109.5
C13 C16 H16C 109.5
H16A C16 H16C 109.5
H16B C16 H16C 109.5
Si3 C17 H17A 109.5
Si3 C17 H17B 109.5
H17A C17 H17B 109.5
Si3 C17 H17C 109.5
H17A C17 H17C 109.5
H17B C17 H17C 109.5
Si3 C18 H18A 109.5
Si3 C18 H18B 109.5
H18A C18 H18B 109.5
Si3 C18 H18C 109.5
H18A C18 H18C 109.5
H18B C18 H18C 109.5
O1 C19 C20 105.2(3)
O1 C19 H19A 110.7
C20 C19 H19A 110.7
O1 C19 H19B 110.7
C20 C19 H19B 110.7
H19A C19 H19B 108.8
C21 C20 C19 110.7(4)
C21 C20 H20A 109.5
C19 C20 H20A 109.5
C21 C20 H20B 109.5
C19 C20 H20B 109.5
H20A C20 H20B 108.1
C20 C21 C22 108.1(3)
C20 C21 H21A 110.1
C22 C21 H21A 110.1
C20 C21 H21B 110.1
C22 C21 H21B 110.1
H21A C21 H21B 108.4
O1 C22 C21 105.2(3)
O1 C22 H22A 110.7
C21 C22 H22A 110.7
O1 C22 H22B 110.7
C21 C22 H22B 110.7
H22A C22 H22B 108.8
N4 C23 C26 109.8(3)
N4 C23 C25 112.8(3)
C26 C23 C25 110.5(3)
N4 C23 C24 109.5(3)
C26 C23 C24 106.9(4)
C25 C23 C24 107.1(4)
C23 C24 H24A 109.5
C23 C24 H24B 109.5
H24A C24 H24B 109.5
C23 C24 H24C 109.5
H24A C24 H24C 109.5
H24B C24 H24C 109.5
C23 C25 H25A 109.5
C23 C25 H25B 109.5
H25A C25 H25B 109.5
C23 C25 H25C 109.5
H25A C25 H25C 109.5
H25B C25 H25C 109.5
C23 C26 H26A 109.5
C23 C26 H26B 109.5
H26A C26 H26B 109.5
C23 C26 H26C 109.5
H26A C26 H26C 109.5
H26B C26 H26C 109.5
Si4 C27 H27A 109.5
Si4 C27 H27B 109.5
H27A C27 H27B 109.5
Si4 C27 H27C 109.5
H27A C27 H27C 109.5
H27B C27 H27C 109.5
Si4 C28 H28A 109.5
Si4 C28 H28B 109.5
H28A C28 H28B 109.5
Si4 C28 H28C 109.5
H28A C28 H28C 109.5
H28B C28 H28C 109.5
N5 C29 C31 112.6(3)
N5 C29 C30 109.0(3)
C31 C29 C30 110.8(4)
N5 C29 C32 109.6(3)
C31 C29 C32 108.8(4)
C30 C29 C32 105.9(4)
C29 C30 H30A 109.5
C29 C30 H30B 109.5
H30A C30 H30B 109.5
C29 C30 H30C 109.5
H30A C30 H30C 109.5
H30B C30 H30C 109.5
C29 C31 H31A 109.5
C29 C31 H31B 109.5
H31A C31 H31B 109.5
C29 C31 H31C 109.5
H31A C31 H31C 109.5
H31B C31 H31C 109.5
C29 C32 H32A 109.5
C29 C32 H32B 109.5
H32A C32 H32B 109.5
C29 C32 H32C 109.5
H32A C32 H32C 109.5
H32B C32 H32C 109.5
Si5 C33 H33A 109.5
Si5 C33 H33B 109.5
H33A C33 H33B 109.5
Si5 C33 H33C 109.5
H33A C33 H33C 109.5
H33B C33 H33C 109.5
Si5 C34 H34A 109.5
Si5 C34 H34B 109.5
H34A C34 H34B 109.5
Si5 C34 H34C 109.5
H34A C34 H34C 109.5
H34B C34 H34C 109.5
N6 C35 C37 109.6(3)
N6 C35 C36 109.1(3)
C37 C35 C36 109.7(3)
N6 C35 C38 112.0(3)
C37 C35 C38 108.9(3)
C36 C35 C38 107.5(3)
C35 C36 H36A 109.5
C35 C36 H36B 109.5
H36A C36 H36B 109.5
C35 C36 H36C 109.5
H36A C36 H36C 109.5
H36B C36 H36C 109.5
C35 C37 H37A 109.5
C35 C37 H37B 109.5
H37A C37 H37B 109.5
C35 C37 H37C 109.5
H37A C37 H37C 109.5
H37B C37 H37C 109.5
C35 C38 H38A 109.5
C35 C38 H38B 109.5
H38A C38 H38B 109.5
C35 C38 H38C 109.5
H38A C38 H38C 109.5
H38B C38 H38C 109.5
Si6 C39 H39A 109.5
Si6 C39 H39B 109.5
H39A C39 H39B 109.5
Si6 C39 H39C 109.5
H39A C39 H39C 109.5
H39B C39 H39C 109.5
Si6 C40 H40A 109.5
Si6 C40 H40B 109.5
H40A C40 H40B 109.5
Si6 C40 H40C 109.5
H40A C40 H40C 109.5
H40B C40 H40C 109.5
O2 C41 C42 105.5(3)
O2 C41 H41A 110.6
C42 C41 H41A 110.6
O2 C41 H41B 110.6
C42 C41 H41B 110.6
H41A C41 H41B 108.8
C41 C42 C43 104.5(3)
C41 C42 H42A 110.8
C43 C42 H42A 110.8
C41 C42 H42B 110.8
C43 C42 H42B 110.8
H42A C42 H42B 108.9
C42 C43 C44 105.0(3)
C42 C43 H43A 110.8
C44 C43 H43A 110.8
C42 C43 H43B 110.8
C44 C43 H43B 110.8
H43A C43 H43B 108.8
O2 C44 C43 106.1(3)
O2 C44 H44A 110.5
C43 C44 H44A 110.5
O2 C44 H44B 110.5
C43 C44 H44B 110.5
H44A C44 H44B 108.7
C1 N1 Si1 123.18(19)
C1 N1 Y1 130.84(18)
Si1 N1 Y1 105.93(11)
C7 N2 Si2 124.20(19)
C7 N2 Y1 134.14(18)
Si2 N2 Y1 101.19(11)
C13 N3 Si3 124.4(2)
C13 N3 Y1 133.0(2)
Si3 N3 Y1 102.56(12)
C23 N4 Si4 124.5(2)
C23 N4 Y2 134.7(2)
Si4 N4 Y2 100.39(11)
C29 N5 Si5 124.2(2)
C29 N5 Y2 133.5(2)
Si5 N5 Y2 102.30(12)
C35 N6 Si6 123.8(2)
C35 N6 Y2 132.3(2)
Si6 N6 Y2 103.82(12)
C22 O1 C19 109.5(2)
C22 O1 Y1 124.27(17)
C19 O1 Y1 124.71(18)
C41 O2 C44 109.2(2)
C41 O2 Y2 121.80(17)
C44 O2 Y2 126.88(17)

loop_
_geom_bond_atom_site_label_1
_geom_bond_atom_site_label_2
_geom_bond_distance
Y1 N3 2.249(2)
Y1 N1 2.256(2)
Y1 N2 2.261(2)
Y1 O1 2.3851(19)
Y1 H2S 2.48(3)
Y1 H3S 2.52(3)
Y2 N5 2.255(2)
Y2 N4 2.259(2)
Y2 N6 2.261(2)
Y2 O2 2.376(2)
Y2 H4S 2.43(3)
Y2 H5S 2.52(3)
Y2 H6S 2.56(3)
Si1 N1 1.699(2)
Si1 C6 1.881(3)
Si1 C5 1.882(3)
Si1 H1S 1.43(3)
Si2 N2 1.698(2)
Si2 C11 1.862(4)
Si2 C12 1.873(4)
Si2 H2S 1.43(3)
Si3 N3 1.696(3)
Si3 C18 1.874(4)
Si3 C17 1.875(4)
Si3 H3S 1.46(3)
Si4 N4 1.690(3)
Si4 C28 1.873(4)
Si4 C27 1.875(4)
Si4 H4S 1.47(3)
Si5 N5 1.688(3)
Si5 C33 1.874(4)
Si5 C34 1.877(4)
Si5 H5S 1.38(3)
Si6 N6 1.697(3)
Si6 C39 1.873(4)
Si6 C40 1.876(4)
Si6 H6S 1.40(3)
C1 N1 1.480(4)
C1 C3 1.533(4)
C1 C4 1.533(4)
C1 C2 1.540(4)
C2 H2A 0.98
C2 H2B 0.98
C2 H2C 0.98
C3 H3A 0.98
C3 H3B 0.98
C3 H3C 0.98
C4 H4A 0.98
C4 H4B 0.98
C4 H4C 0.98
C5 H5A 0.98
C5 H5B 0.98
C5 H5C 0.98
C6 H6A 0.98
C6 H6B 0.98
C6 H6C 0.98
C7 N2 1.480(4)
C7 C8 1.509(5)
C7 C10 1.515(5)
C7 C9 1.530(5)
C8 H8A 0.98
C8 H8B 0.98
C8 H8C 0.98
C9 H9A 0.98
C9 H9B 0.98
C9 H9C 0.98
C10 H10A 0.98
C10 H10B 0.98
C10 H10C 0.98
C11 H11A 0.98
C11 H11B 0.98
C11 H11C 0.98
C12 H12A 0.98
C12 H12B 0.98
C12 H12C 0.98
C13 N3 1.477(4)
C13 C16 1.516(5)
C13 C15 1.525(5)
C13 C14 1.533(5)
C14 H14A 0.98
C14 H14B 0.98
C14 H14C 0.98
C15 H15A 0.98
C15 H15B 0.98
C15 H15C 0.98
C16 H16A 0.98
C16 H16B 0.98
C16 H16C 0.98
C17 H17A 0.98
C17 H17B 0.98
C17 H17C 0.98
C18 H18A 0.98
C18 H18B 0.98
C18 H18C 0.98
C19 O1 1.460(4)
C19 C20 1.468(5)
C19 H19A 0.99
C19 H19B 0.99
C20 C21 1.378(6)
C20 H20A 0.99
C20 H20B 0.99
C21 C22 1.500(5)
C21 H21A 0.99
C21 H21B 0.99
C22 O1 1.456(4)
C22 H22A 0.99
C22 H22B 0.99
C23 N4 1.480(4)
C23 C26 1.497(5)
C23 C25 1.499(5)
C23 C24 1.560(6)
C24 H24A 0.98
C24 H24B 0.98
C24 H24C 0.98
C25 H25A 0.98
C25 H25B 0.98
C25 H25C 0.98
C26 H26A 0.98
C26 H26B 0.98
C26 H26C 0.98
C27 H27A 0.98
C27 H27B 0.98
C27 H27C 0.98
C28 H28A 0.98
C28 H28B 0.98
C28 H28C 0.98
C29 N5 1.485(4)
C29 C31 1.491(6)
C29 C30 1.514(6)
C29 C32 1.541(6)
C30 H30A 0.98
C30 H30B 0.98
C30 H30C 0.98
C31 H31A 0.98
C31 H31B 0.98
C31 H31C 0.98
C32 H32A 0.98
C32 H32B 0.98
C32 H32C 0.98
C33 H33A 0.98
C33 H33B 0.98
C33 H33C 0.98
C34 H34A 0.98
C34 H34B 0.98
C34 H34C 0.98
C35 N6 1.484(4)
C35 C37 1.518(5)
C35 C36 1.536(5)
C35 C38 1.541(5)
C36 H36A 0.98
C36 H36B 0.98
C36 H36C 0.98
C37 H37A 0.98
C37 H37B 0.98
C37 H37C 0.98
C38 H38A 0.98
C38 H38B 0.98
C38 H38C 0.98
C39 H39A 0.98
C39 H39B 0.98
C39 H39C 0.98
C40 H40A 0.98
C40 H40B 0.98
C40 H40C 0.98
C41 O2 1.454(4)
C41 C42 1.481(5)
C41 H41A 0.99
C41 H41B 0.99
C42 C43 1.488(5)
C42 H42A 0.99
C42 H42B 0.99
C43 C44 1.501(5)
C43 H43A 0.99
C43 H43B 0.99
C44 O2 1.454(4)
C44 H44A 0.99
C44 H44B 0.99
